data_1518018
loop_
_publ_author_name
'Eisenmann, Brigitte'
'Jakowski, Mareike'
'Schafer, Herbert'

_publ_section_title
;
 Zur kenntnis von BaAl4S7 und BaGa4S7
;
_journal_name_full 'Revue de Chimie Minerale'
_journal_page_first 329
_journal_page_last 337
_journal_volume 20
_journal_year 1983
_chemical_formula_sum 'Ba Ga4 S7'
_chemical_formula_weight 640.70
_space_group_IT_number 31
_symmetry_cell_setting orthorhombic
_symmetry_Int_Tables_number 31
_symmetry_space_group_name_Hall 'P 2ac -2'
_symmetry_space_group_name_H-M 'P m n 21'
_cell_angle_alpha 90
_cell_angle_beta 90
_cell_angle_gamma 90
_cell_formula_units_Z 2
_cell_length_a 14.774(4)
_cell_length_b 6.237(2)
_cell_length_c 5.934(2)
_cell_volume 546.8(3)
_diffrn_ambient_temperature 293
_diffrn_radiation_probe x-ray
_diffrn_radiation_type MoK\a
_diffrn_radiation_wavelength 0.71069
_exptl_absorpt_coefficient_mu 14.548
_exptl_crystal_density_diffrn 3.891
_exptl_crystal_density_method 3.98
_exptl_crystal_F_000 584
_refine_ls_number_parameters 57
_refine_ls_number_reflns 830
_refine_ls_wR_factor_gt 0.069
_cod_data_source_file RCM-1983-20-329-337-2.cif
_cod_data_source_block RCM-1983-20-329-337-2
_cod_database_code 1518018

loop_
_symmetry_equiv_pos_site_id
_symmetry_equiv_pos_as_xyz
1 x,y,z
2 1/2-x,-y,1/2+z
3 -x,y,z
4 1/2+x,-y,1/2+z

loop_
_atom_site_aniso_label
_atom_site_aniso_U_11
_atom_site_aniso_U_22
_atom_site_aniso_U_33
_atom_site_aniso_U_23
_atom_site_aniso_U_13
_atom_site_aniso_U_12
Ga1 0.0072(11) 0.0070(12) 0.0056(16) 0.0021(12) 0.0005(12) 0.0010(8)
Ga2 0.0086(10) 0.0065(9) 0.0060(11) -0.0004(12) 0.0021(11) -0.0045(9)
S1 0.011(3) 0.019(3) 0.008(3) 0.006(3) 0.002(2) 0.007(2)
S2 0.013(2) 0.008(2) 0.015(3) -0.003(3) -0.001(3) 0.002(2)
S3 0.017(3) 0.005(2) 0.009(3) 0.000(2) -0.002(2) -0.002(2)
S4 0.011(2) 0.004(3) 0.005(4) 0.001(3) 0.0000 0.0000
Ba1 0.0203(11) 0.0143(10) 0.0140(14) -0.0014(12) 0.0000 0.0000

loop_
_atom_site_label
_atom_site_type_symbol
_atom_site_thermal_displace_type
_atom_site_fract_x
_atom_site_fract_y
_atom_site_fract_z
_atom_site_occupancy
_atom_site_U_iso_or_equiv
Ga1 Ga Uani 0.3805(2) 0.1732(4) 0.8972(6) 1.000 0.0066(8)
Ga2 Ga Uani 0.2514(2) 0.6879(4) 0.9137(7) 1.000 0.0070(6)
S1 S Uani 0.1145(4) 0.8081(10) 0.0188(15) 1.000 0.0127(17)
S2 S Uani 0.3877(2) 0.8286(9) 0.0090(15) 1.000 0.0120(14)
S3 S Uani 0.2460(5) 0.3301(9) 0.0235(13) 1.000 0.0103(16)
S4 S Uani 0.00000 0.6286(12) 0.5196(17) 1.000 0.0067(18)
Ba1 Ba Uani 0.00000 0.3314(4) 0.00000 1.000 0.0162(7)

loop_
_atom_type_symbol
_atom_type_description
_atom_type_scat_dispersion_real
_atom_type_scat_dispersion_imag
_atom_type_scat_source
Ba Ba -0.3244 2.2819 ' International Tables Vol C Tables 4.2.6.8 and 6.1.1.4'
Ga Ga 0.2307 1.6083 ' International Tables Vol C Tables 4.2.6.8 and 6.1.1.4'
S S 0.1246 0.1234 ' International Tables Vol C Tables 4.2.6.8 and 6.1.1.4'

loop_
_geom_angle_atom_site_label_1
_geom_angle_atom_site_label_2
_geom_angle_atom_site_label_3
_geom_angle
_geom_angle_site_symmetry_1
_geom_angle_site_symmetry_3
_geom_angle_publ_flag
S2 Ga1 S3 110.2(2) 1_546 1_556 yes
S1 Ga1 S2 110.0(3) 2_565 1_546 yes
S2 Ga1 S4 112.8(3) 1_546 2_565 yes
S1 Ga1 S3 109.0(3) 2_565 1_556 yes
S3 Ga1 S4 109.3(3) 1_556 2_565 yes
S1 Ga1 S4 105.4(3) 2_565 2_565 yes
S1 Ga2 S2 127.0(3) 1_556 1_556 yes
S1 Ga2 S3 102.2(3) 1_556 1_556 yes
S1 Ga2 S3 108.0(3) 1_556 2_565 yes
S2 Ga2 S3 109.4(3) 1_556 1_556 yes
S2 Ga2 S3 104.7(3) 1_556 2_565 yes
S3 Ga2 S3 103.5(3) 1_556 2_565 yes
Ga1 S1 Ga2 105.4(3) 2_564 1_554 yes
Ga1 S2 Ga2 104.7(2) 1_564 1_554 yes
Ga1 S3 Ga2 106.4(3) 1_554 1_554 yes
Ga1 S3 Ga2 106.6(3) 1_554 2_564 yes
Ga2 S3 Ga2 109.0(3) 1_554 2_564 yes
Ga1 S4 Ga1 101.8(3) 2_564 4_464 yes

loop_
_geom_bond_atom_site_label_1
_geom_bond_atom_site_label_2
_geom_bond_distance
_geom_bond_site_symmetry_2
_geom_bond_publ_flag
Ga1 S2 2.252(7) 1_546 yes
Ga1 S3 2.338(8) 1_556 yes
Ga1 S1 2.250(10) 2_565 yes
Ga1 S4 2.274(6) 2_565 yes
Ga2 S1 2.245(7) 1_556 yes
Ga2 S2 2.268(5) 1_556 yes
Ga2 S3 2.326(6) 1_556 yes
Ga2 S3 2.319(9) 2_565 yes

loop_
_geom_torsion_atom_site_label_1
_geom_torsion_atom_site_label_2
_geom_torsion_atom_site_label_3
_geom_torsion_atom_site_label_4
_geom_torsion
_geom_torsion_site_symmetry_1
_geom_torsion_site_symmetry_3
_geom_torsion_publ_flag
S2 Ga1 S3 Ga2 177.0(3) 1_546 1_556 no
S1 Ga1 S3 Ga2 -62.2(4) 2_565 1_556 no
S1 Ga2 S3 Ga1 175.3(3) 1_556 1_556 no
S2 Ga2 S3 Ga1 -47.9(4) 1_556 1_556 no
S3 Ga2 S3 Ga1 63.2(4) 2_565 1_556 no
